data_7131687
loop_
_publ_author_name
'Zhang, Ming'
'Nian, Beifang'
'Wu, Zhibang'
'Guo, Jianhua'
'Chen, Zhuo'
'Yuan, Caifeng'
'Huang, Xuankun'
'Shen, Yiwen'
'Zhang, Hongbin'
'Tang, E.'

_publ_section_title
;
 Molybdenum(V)-mediated switching of the C(sp<sup>2</sup>)-Se bond of
 phenylselenyl-functionalized arenes or heterocycles under mild
 conditions.
;
_journal_issue 49
_journal_name_full 'Chemical communications (Cambridge, England)'
_journal_page_first 7599
_journal_page_last 7602
_journal_paper_doi 10.1039/d3cc01119d
_journal_volume 59
_journal_year 2023
_chemical_formula_moiety 'C18 H13 Se, Cl4 H2 Mo O2, C D Cl3'
_chemical_formula_sum 'C19 H15 Cl7 D Mo O2 Se'
_chemical_formula_weight 700.37
_space_group_crystal_system triclinic
_space_group_IT_number 2
_space_group_name_Hall '-P 1'
_space_group_name_H-M_alt 'P -1'
_atom_sites_solution_hydrogens mixed
_atom_sites_solution_primary direct
_atom_sites_solution_secondary difmap
_audit_block_doi 10.5517/ccdc.csd.cc2clwc7
_audit_creation_date 2022-05-24
_audit_creation_method
;
Olex2 1.5
(compiled 2021.12.09 svn.r5202d8cf for OlexSys, GUI svn.r6439)
;
_audit_update_record
;
2022-07-27 deposited with the CCDC.	2023-05-12 downloaded from the CCDC.
;
_cell_angle_alpha 103.403(5)
_cell_angle_beta 90.813(6)
_cell_angle_gamma 98.443(5)
_cell_formula_units_Z 2
_cell_length_a 8.2075(12)
_cell_length_b 12.1341(16)
_cell_length_c 13.2766(19)
_cell_measurement_reflns_used 8656
_cell_measurement_temperature 150(2)
_cell_measurement_theta_max 28.35
_cell_measurement_theta_min 2.51
_cell_volume 1270.7(3)
_computing_molecular_graphics 'Olex2 1.5 (Dolomanov et al., 2009)'
_computing_publication_material 'Olex2 1.5 (Dolomanov et al., 2009)'
_computing_structure_refinement 'SHELXL 2018/3 (Sheldrick, 2015)'
_computing_structure_solution 'SHELXT 2014/5 (Sheldrick, 2014)'
_diffrn_ambient_temperature 150.00
_diffrn_measured_fraction_theta_full 0.999
_diffrn_measured_fraction_theta_max 0.999
_diffrn_measurement_device_type 'Bruker APEX-II CCD'
_diffrn_measurement_method '\f and \w scans'
_diffrn_radiation_type MoK\a
_diffrn_radiation_wavelength 0.71073
_diffrn_reflns_av_R_equivalents 0.0607
_diffrn_reflns_av_unetI/netI 0.0599
_diffrn_reflns_Laue_measured_fraction_full 0.999
_diffrn_reflns_Laue_measured_fraction_max 0.999
_diffrn_reflns_limit_h_max 9
_diffrn_reflns_limit_h_min -9
_diffrn_reflns_limit_k_max 14
_diffrn_reflns_limit_k_min -14
_diffrn_reflns_limit_l_max 15
_diffrn_reflns_limit_l_min -15
_diffrn_reflns_number 15684
_diffrn_reflns_point_group_measured_fraction_full 0.999
_diffrn_reflns_point_group_measured_fraction_max 0.999
_diffrn_reflns_theta_full 25.000
_diffrn_reflns_theta_max 25.000
_diffrn_reflns_theta_min 2.059
_diffrn_source 'sealed tube'
_diffrn_source_current 1.4
_diffrn_source_power 0.07
_diffrn_source_voltage 50.0
_diffrn_standards_number 0
_exptl_absorpt_coefficient_mu 2.699
_exptl_absorpt_correction_T_max 0.7457
_exptl_absorpt_correction_T_min 0.5719
_exptl_absorpt_correction_type multi-scan
_exptl_absorpt_process_details
;
 SADABS 2016/2: Krause, L., Herbst-Irmer, R., Sheldrick G.M. & Stalke D.,
 J. Appl. Cryst. 48 (2015) 3-10
;
_exptl_crystal_colour 'light green'
_exptl_crystal_colour_primary colourless
_exptl_crystal_density_diffrn 1.831
_exptl_crystal_description 'needle-like crystals'
_exptl_crystal_F_000 682
_exptl_crystal_recrystallization_method 'Re-crystallisation from solvent: CDCl3'
_exptl_crystal_size_max 0.18
_exptl_crystal_size_mid 0.15
_exptl_crystal_size_min 0.1
_refine_diff_density_max 1.715
_refine_diff_density_min -1.560
_refine_diff_density_rms 0.141
_refine_ls_extinction_method none
_refine_ls_goodness_of_fit_ref 0.984
_refine_ls_hydrogen_treatment constr
_refine_ls_matrix_type full
_refine_ls_number_parameters 272
_refine_ls_number_reflns 4475
_refine_ls_number_restraints 48
_refine_ls_restrained_S_all 1.014
_refine_ls_R_factor_all 0.0792
_refine_ls_R_factor_gt 0.0572
_refine_ls_shift/su_max 0.000
_refine_ls_shift/su_mean 0.000
_refine_ls_structure_factor_coef Fsqd
_refine_ls_weighting_details 'w=1/[\s^2^(Fo^2^)+(0.0740P)^2^+7.0327P] where P=(Fo^2^+2Fc^2^)/3'
_refine_ls_weighting_scheme calc
_refine_ls_wR_factor_gt 0.1433
_refine_ls_wR_factor_ref 0.1569
_reflns_Friedel_coverage 0.000
_reflns_number_gt 3446
_reflns_number_total 4475
_reflns_threshold_expression 'I > 2\s(I)'
_cod_data_source_file d3cc01119d2.cif
_cod_data_source_block 1
_cod_depositor_comments 'Adding full bibliography for 7131687--7131688.cif.'
_cod_original_formula_sum 'C19 H15  D Cl7 Mo O2 Se'
_cod_database_code 7131687
_shelx_shelxl_version_number 2018/3
_shelx_space_group_comment
;
The symmetry employed for this shelxl refinement is uniquely defined
by the following loop, which should always be used as a source of
symmetry information in preference to the above space-group names.
They are only intended as comments.
;
_shelx_estimated_absorpt_t_max 0.774
_shelx_estimated_absorpt_t_min 0.642
_exptl_absorpt_special_details
;
 The following wavelength and cell were deduced by SADABS from the
 direction cosines etc. They are given here for emergency use only:
 CELL 0.71098    8.210   12.137   13.289  103.359   90.760   98.467
;
_olex2_refinement_description
;
1. Fixed Uiso
 At 1.2 times of:
  All C(H) groups
 At 1.5 times of:
  All O(H,H) groups
2. Restrained distances
 C19-Cl7 = C19-Cl6 = C19-Cl8
 1.78 with sigma of 0.02
 C19-Cl7 \\sim C19-Cl6 \\sim C19-Cl8
 with sigma of 0.02
 Cl7-Cl6 \\sim Cl6-Cl8 \\sim Cl8-Cl7
 with sigma of 0.04
3. Uiso/Uaniso restraints and constraints
Cl6 \\sim Cl7 \\sim Cl8 \\sim C19: within 2A with sigma of 0.04 and sigma for
terminal atoms of 0.08 within 2A
Uanis(Cl6) \\sim Ueq: with sigma of 0.01 and sigma for terminal atoms of 0.005
4. Rigid body (RIGU) restrains
 Cl6, Cl7, Cl8, C19
 with sigma for 1-2 distances of 0.004 and sigma for 1-3 distances of 0.004
5.a Rotating group:
 O2(H2A,H2B)
5.b Ternary CH refined with riding coordinates:
 C19(D19)
5.c Aromatic/amide H refined with riding coordinates:
 C2(H2), C3(H3), C4(H4), C5(H5), C6(H6), C8(H8), C9(H9), C10(H10), C11(H11),
 C14(H14), C15(H15), C16(H16), C17(H17)
;
_olex2_submission_special_instructions 'No special instructions were received'

loop_
_space_group_symop_operation_xyz
'x, y, z'
'-x, -y, -z'

loop_
_atom_site_label
_atom_site_type_symbol
_atom_site_fract_x
_atom_site_fract_y
_atom_site_fract_z
_atom_site_U_iso_or_equiv
_atom_site_adp_type
_atom_site_occupancy
_atom_site_site_symmetry_order
_atom_site_calc_flag
_atom_site_refinement_flags_posn
_atom_site_refinement_flags_adp
_atom_site_refinement_flags_occupancy
_atom_site_disorder_assembly
_atom_site_disorder_group
Mo1 Mo 0.83120(8) 1.15898(5) 0.15283(5) 0.0375(2) Uani 1 1 d . . . . .
Cl1 Cl 0.7599(3) 1.0891(2) 0.29454(16) 0.0603(6) Uani 1 1 d . . . . .
O2 O 0.7856(6) 0.9633(4) 0.0672(4) 0.0353(10) Uani 1 1 d . . . . .
H2A H 0.878456 0.941729 0.040751 0.053 Uiso 1 1 d R U . . .
H2B H 0.717400 0.950933 0.011377 0.053 Uiso 1 1 d R U . . .
Cl3 Cl 0.5483(2) 1.13871(17) 0.10299(16) 0.0486(5) Uani 1 1 d . . . . .
Cl4 Cl 0.8957(2) 1.17675(15) -0.01975(15) 0.0453(4) Uani 1 1 d . . . . .
Cl5 Cl 1.1013(2) 1.11798(15) 0.17371(14) 0.0423(4) Uani 1 1 d . . . . .
O1 O 0.8657(7) 1.2974(4) 0.2087(5) 0.0580(15) Uani 1 1 d . . . . .
Se1 Se 0.50988(8) 0.77303(5) 0.14541(5) 0.0318(2) Uani 1 1 d . . . . .
C1 C 0.4197(8) 0.8414(5) 0.2738(5) 0.0303(14) Uani 1 1 d . . . . .
C2 C 0.4165(8) 0.7914(6) 0.3569(6) 0.0398(16) Uani 1 1 d . . . . .
H2 H 0.460977 0.722608 0.352895 0.048 Uiso 1 1 calc R U . . .
C3 C 0.3469(10) 0.8437(7) 0.4467(6) 0.051(2) Uani 1 1 d . . . . .
H3 H 0.340365 0.810062 0.504650 0.062 Uiso 1 1 calc R U . . .
C4 C 0.2863(11) 0.9465(7) 0.4508(6) 0.055(2) Uani 1 1 d . . . . .
H4 H 0.241687 0.983973 0.512784 0.066 Uiso 1 1 calc R U . . .
C5 C 0.2906(11) 0.9932(7) 0.3676(7) 0.056(2) Uani 1 1 d . . . . .
H5 H 0.247076 1.062445 0.371894 0.067 Uiso 1 1 calc R U . . .
C6 C 0.3573(9) 0.9423(6) 0.2761(6) 0.0447(18) Uani 1 1 d . . . . .
H6 H 0.360019 0.975049 0.217565 0.054 Uiso 1 1 calc R U . . .
C7 C 0.4021(8) 0.6165(5) 0.1223(5) 0.0337(15) Uani 1 1 d . . . . .
C8 C 0.2444(9) 0.5769(6) 0.0840(6) 0.0419(17) Uani 1 1 d . . . . .
H8 H 0.174632 0.626928 0.067797 0.050 Uiso 1 1 calc R U . . .
C9 C 0.1892(11) 0.4592(7) 0.0696(7) 0.054(2) Uani 1 1 d . . . . .
H9 H 0.079312 0.428210 0.044005 0.065 Uiso 1 1 calc R U . . .
C10 C 0.2936(11) 0.3885(7) 0.0924(6) 0.052(2) Uani 1 1 d . . . . .
H10 H 0.254735 0.308681 0.080890 0.062 Uiso 1 1 calc R U . . .
C11 C 0.4516(11) 0.4298(6) 0.1311(6) 0.0457(18) Uani 1 1 d . . . . .
H11 H 0.521292 0.379271 0.146534 0.055 Uiso 1 1 calc R U . . .
C12 C 0.5094(9) 0.5465(5) 0.1477(5) 0.0339(15) Uani 1 1 d . . . . .
C13 C 0.6729(9) 0.6065(6) 0.1896(5) 0.0355(15) Uani 1 1 d . . . . .
C14 C 0.8016(10) 0.5580(7) 0.2239(6) 0.051(2) Uani 1 1 d . . . . .
H14 H 0.789709 0.478026 0.219781 0.061 Uiso 1 1 calc R U . . .
C15 C 0.9462(10) 0.6292(9) 0.2640(7) 0.062(2) Uani 1 1 d . . . . .
H15 H 1.032908 0.596673 0.288293 0.074 Uiso 1 1 calc R U . . .
C16 C 0.9703(9) 0.7458(8) 0.2702(7) 0.056(2) Uani 1 1 d . . . . .
H16 H 1.071563 0.792059 0.298393 0.067 Uiso 1 1 calc R U . . .
C17 C 0.8437(9) 0.7947(7) 0.2346(6) 0.0454(18) Uani 1 1 d . . . . .
H17 H 0.857649 0.874110 0.235719 0.055 Uiso 1 1 calc R U . . .
C18 C 0.6976(8) 0.7237(6) 0.1976(5) 0.0345(15) Uani 1 1 d . . . . .
Cl6 Cl 0.8102(7) 0.6955(4) 0.5106(3) 0.1417(15) Uani 1 1 d D U . . .
Cl7 Cl 0.5389(6) 0.6834(4) 0.6342(3) 0.1263(14) Uani 1 1 d D U . . .
Cl8 Cl 0.7274(6) 0.5011(3) 0.6027(3) 0.1374(16) Uani 1 1 d D U . . .
C19 C 0.7343(13) 0.6460(7) 0.6161(7) 0.096(4) Uani 1 1 d D U . . .
D19 D 0.806477 0.687101 0.678787 0.116 Uiso 1 1 calc R U . . .

loop_
_atom_site_aniso_label
_atom_site_aniso_U_11
_atom_site_aniso_U_22
_atom_site_aniso_U_33
_atom_site_aniso_U_23
_atom_site_aniso_U_13
_atom_site_aniso_U_12
Mo1 0.0425(4) 0.0267(3) 0.0429(4) 0.0037(3) -0.0025(3) 0.0115(3)
Cl1 0.0742(14) 0.0694(14) 0.0442(11) 0.0211(10) 0.0147(10) 0.0197(11)
O2 0.043(3) 0.025(2) 0.038(3) 0.009(2) 0.003(2) 0.003(2)
Cl3 0.0434(10) 0.0523(11) 0.0541(11) 0.0137(9) -0.0014(8) 0.0188(9)
Cl4 0.0619(12) 0.0327(9) 0.0463(10) 0.0195(8) 0.0070(9) 0.0070(8)
Cl5 0.0398(9) 0.0376(9) 0.0484(10) 0.0053(8) -0.0043(8) 0.0103(7)
O1 0.069(4) 0.031(3) 0.067(4) -0.008(3) -0.008(3) 0.019(3)
Se1 0.0345(4) 0.0269(4) 0.0377(4) 0.0156(3) -0.0001(3) 0.0040(3)
C1 0.031(3) 0.025(3) 0.033(3) 0.007(3) 0.000(3) 0.000(3)
C2 0.037(4) 0.040(4) 0.047(4) 0.014(3) -0.003(3) 0.015(3)
C3 0.053(5) 0.061(5) 0.046(5) 0.019(4) 0.002(4) 0.017(4)
C4 0.071(6) 0.052(5) 0.043(5) 0.004(4) 0.004(4) 0.024(4)
C5 0.073(6) 0.034(4) 0.063(5) 0.007(4) 0.001(4) 0.024(4)
C6 0.047(4) 0.034(4) 0.058(5) 0.020(4) -0.003(4) 0.009(3)
C7 0.041(4) 0.026(3) 0.034(4) 0.008(3) 0.005(3) 0.003(3)
C8 0.042(4) 0.037(4) 0.043(4) 0.005(3) -0.002(3) 0.002(3)
C9 0.051(5) 0.046(5) 0.058(5) 0.006(4) -0.001(4) -0.005(4)
C10 0.070(6) 0.032(4) 0.050(5) 0.012(4) 0.016(4) -0.004(4)
C11 0.068(5) 0.025(3) 0.044(4) 0.005(3) 0.009(4) 0.012(3)
C12 0.048(4) 0.025(3) 0.028(3) 0.005(3) 0.003(3) 0.004(3)
C13 0.044(4) 0.037(4) 0.031(4) 0.011(3) 0.013(3) 0.019(3)
C14 0.061(5) 0.049(5) 0.051(5) 0.018(4) 0.009(4) 0.029(4)
C15 0.045(5) 0.085(7) 0.067(6) 0.028(5) -0.002(4) 0.028(5)
C16 0.031(4) 0.077(6) 0.060(5) 0.022(5) -0.006(4) 0.005(4)
C17 0.034(4) 0.053(5) 0.050(5) 0.020(4) 0.007(3) -0.002(3)
C18 0.033(4) 0.037(4) 0.036(4) 0.013(3) 0.005(3) 0.007(3)
Cl6 0.199(4) 0.121(3) 0.114(3) 0.034(2) 0.054(3) 0.039(3)
Cl7 0.155(3) 0.159(4) 0.093(2) 0.061(2) 0.004(2) 0.063(3)
Cl8 0.213(5) 0.072(2) 0.134(3) 0.027(2) -0.034(3) 0.043(3)
C19 0.182(13) 0.049(6) 0.055(6) -0.001(5) -0.016(7) 0.028(7)

loop_
_atom_type_symbol
_atom_type_description
_atom_type_scat_dispersion_real
_atom_type_scat_dispersion_imag
_atom_type_scat_source
C C 0.0033 0.0016 'International Tables Vol C Tables 4.2.6.8 and 6.1.1.4'
H H 0.0000 0.0000 'International Tables Vol C Tables 4.2.6.8 and 6.1.1.4'
Cl Cl 0.1484 0.1585 'International Tables Vol C Tables 4.2.6.8 and 6.1.1.4'
D D 0.0000 0.0000 'International Tables Vol C Tables 4.2.6.8 and 6.1.1.4'
Mo Mo -1.6832 0.6857 'International Tables Vol C Tables 4.2.6.8 and 6.1.1.4'
O O 0.0106 0.0060 'International Tables Vol C Tables 4.2.6.8 and 6.1.1.4'
Se Se -0.0929 2.2259 'International Tables Vol C Tables 4.2.6.8 and 6.1.1.4'

loop_
_citation_id
_citation_doi
_citation_year
1 10.1002/anie.202211408 2023

loop_
_geom_angle_atom_site_label_1
_geom_angle_atom_site_label_2
_geom_angle_atom_site_label_3
_geom_angle
_geom_angle_site_symmetry_1
_geom_angle_site_symmetry_3
_geom_angle_publ_flag
Cl1 Mo1 O2 82.99(12) . . ?
Cl1 Mo1 Cl3 89.52(8) . . ?
Cl1 Mo1 Cl4 164.04(8) . . ?
Cl1 Mo1 Cl5 89.00(8) . . ?
O2 Mo1 Cl3 80.58(13) . . ?
O2 Mo1 Cl4 81.06(12) . . ?
O2 Mo1 Cl5 81.34(12) . . ?
Cl3 Mo1 Cl4 88.41(7) . . ?
Cl3 Mo1 Cl5 161.90(7) . . ?
Cl5 Mo1 Cl4 88.07(7) . . ?
O1 Mo1 Cl1 99.2(2) . . ?
O1 Mo1 O2 177.8(3) . . ?
O1 Mo1 Cl3 99.6(2) . . ?
O1 Mo1 Cl4 96.8(2) . . ?
O1 Mo1 Cl5 98.4(2) . . ?
Mo1 O2 H2A 110.4 . . ?
Mo1 O2 H2B 110.7 . . ?
H2A O2 H2B 103.3 . . ?
C1 Se1 C7 101.1(3) . . ?
C18 Se1 C1 100.0(3) . . ?
C18 Se1 C7 87.0(3) . . ?
C2 C1 Se1 121.3(5) . . ?
C2 C1 C6 122.9(7) . . ?
C6 C1 Se1 115.9(5) . . ?
C1 C2 H2 120.7 . . ?
C1 C2 C3 118.5(6) . . ?
C3 C2 H2 120.7 . . ?
C2 C3 H3 120.4 . . ?
C2 C3 C4 119.2(7) . . ?
C4 C3 H3 120.4 . . ?
C3 C4 H4 119.6 . . ?
C5 C4 C3 120.8(8) . . ?
C5 C4 H4 119.6 . . ?
C4 C5 H5 119.3 . . ?
C4 C5 C6 121.4(7) . . ?
C6 C5 H5 119.3 . . ?
C1 C6 H6 121.5 . . ?
C5 C6 C1 117.1(7) . . ?
C5 C6 H6 121.5 . . ?
C8 C7 Se1 125.5(5) . . ?
C8 C7 C12 123.6(6) . . ?
C12 C7 Se1 110.9(5) . . ?
C7 C8 H8 121.4 . . ?
C7 C8 C9 117.2(7) . . ?
C9 C8 H8 121.4 . . ?
C8 C9 H9 119.9 . . ?
C10 C9 C8 120.2(8) . . ?
C10 C9 H9 119.9 . . ?
C9 C10 H10 119.1 . . ?
C9 C10 C11 121.9(7) . . ?
C11 C10 H10 119.1 . . ?
C10 C11 H11 120.3 . . ?
C10 C11 C12 119.4(7) . . ?
C12 C11 H11 120.3 . . ?
C7 C12 C13 114.9(6) . . ?
C11 C12 C7 117.8(7) . . ?
C11 C12 C13 127.3(6) . . ?
C14 C13 C12 126.8(7) . . ?
C18 C13 C12 115.1(6) . . ?
C18 C13 C14 118.1(7) . . ?
C13 C14 H14 120.8 . . ?
C15 C14 C13 118.5(8) . . ?
C15 C14 H14 120.8 . . ?
C14 C15 H15 118.5 . . ?
C14 C15 C16 122.9(7) . . ?
C16 C15 H15 118.5 . . ?
C15 C16 H16 120.5 . . ?
C15 C16 C17 119.1(8) . . ?
C17 C16 H16 120.5 . . ?
C16 C17 H17 121.1 . . ?
C18 C17 C16 117.7(7) . . ?
C18 C17 H17 121.1 . . ?
C13 C18 Se1 111.9(5) . . ?
C17 C18 Se1 124.4(5) . . ?
C17 C18 C13 123.6(6) . . ?
Cl6 C19 D19 108.3 . . ?
Cl7 C19 Cl6 107.1(5) . . ?
Cl7 C19 D19 108.3 . . ?
Cl8 C19 Cl6 114.2(5) . . ?
Cl8 C19 Cl7 110.6(6) . . ?
Cl8 C19 D19 108.3 . . ?

loop_
_geom_bond_atom_site_label_1
_geom_bond_atom_site_label_2
_geom_bond_distance
_geom_bond_site_symmetry_2
_geom_bond_publ_flag
Mo1 Cl1 2.286(2) . ?
Mo1 O2 2.355(4) . ?
Mo1 Cl3 2.3673(19) . ?
Mo1 Cl4 2.4097(19) . ?
Mo1 Cl5 2.3680(18) . ?
Mo1 O1 1.651(5) . ?
O2 H2A 0.8926 . ?
O2 H2B 0.8928 . ?
Se1 C1 1.924(7) . ?
Se1 C7 1.927(6) . ?
Se1 C18 1.909(6) . ?
C1 C2 1.376(9) . ?
C1 C6 1.390(9) . ?
C2 H2 0.9500 . ?
C2 C3 1.387(11) . ?
C3 H3 0.9500 . ?
C3 C4 1.399(11) . ?
C4 H4 0.9500 . ?
C4 C5 1.352(12) . ?
C5 H5 0.9500 . ?
C5 C6 1.389(12) . ?
C6 H6 0.9500 . ?
C7 C8 1.360(10) . ?
C7 C12 1.399(9) . ?
C8 H8 0.9500 . ?
C8 C9 1.400(11) . ?
C9 H9 0.9500 . ?
C9 C10 1.375(12) . ?
C10 H10 0.9500 . ?
C10 C11 1.367(12) . ?
C11 H11 0.9500 . ?
C11 C12 1.390(10) . ?
C12 C13 1.464(10) . ?
C13 C14 1.401(10) . ?
C13 C18 1.385(9) . ?
C14 H14 0.9500 . ?
C14 C15 1.380(13) . ?
C15 H15 0.9500 . ?
C15 C16 1.382(13) . ?
C16 H16 0.9500 . ?
C16 C17 1.398(11) . ?
C17 H17 0.9500 . ?
C17 C18 1.380(10) . ?
Cl6 C19 1.736(8) . ?
Cl7 C19 1.735(9) . ?
Cl8 C19 1.719(8) . ?
C19 D19 1.0000 . ?

loop_
_geom_torsion_atom_site_label_1
_geom_torsion_atom_site_label_2
_geom_torsion_atom_site_label_3
_geom_torsion_atom_site_label_4
_geom_torsion
_geom_torsion_site_symmetry_1
_geom_torsion_site_symmetry_2
_geom_torsion_site_symmetry_3
_geom_torsion_site_symmetry_4
_geom_torsion_publ_flag
Se1 C1 C2 C3 -178.7(6) . . . . ?
Se1 C1 C6 C5 179.7(6) . . . . ?
Se1 C7 C8 C9 178.1(6) . . . . ?
Se1 C7 C12 C11 -177.4(5) . . . . ?
Se1 C7 C12 C13 2.6(7) . . . . ?
C1 C2 C3 C4 -1.6(12) . . . . ?
C2 C1 C6 C5 0.5(11) . . . . ?
C2 C3 C4 C5 2.0(14) . . . . ?
C3 C4 C5 C6 -1.1(14) . . . . ?
C4 C5 C6 C1 -0.2(13) . . . . ?
C6 C1 C2 C3 0.4(11) . . . . ?
C7 C8 C9 C10 -0.9(12) . . . . ?
C7 C12 C13 C14 178.0(7) . . . . ?
C7 C12 C13 C18 -0.1(9) . . . . ?
C8 C7 C12 C11 1.1(10) . . . . ?
C8 C7 C12 C13 -178.9(6) . . . . ?
C8 C9 C10 C11 1.2(13) . . . . ?
C9 C10 C11 C12 -0.3(12) . . . . ?
C10 C11 C12 C7 -0.9(10) . . . . ?
C10 C11 C12 C13 179.2(7) . . . . ?
C11 C12 C13 C14 -2.1(12) . . . . ?
C11 C12 C13 C18 179.8(7) . . . . ?
C12 C7 C8 C9 -0.2(11) . . . . ?
C12 C13 C14 C15 -178.1(7) . . . . ?
C12 C13 C18 Se1 -2.4(7) . . . . ?
C12 C13 C18 C17 -179.6(6) . . . . ?
C13 C14 C15 C16 -1.0(13) . . . . ?
C14 C13 C18 Se1 179.3(5) . . . . ?
C14 C13 C18 C17 2.1(11) . . . . ?
C14 C15 C16 C17 -0.1(14) . . . . ?
C15 C16 C17 C18 2.1(12) . . . . ?
C16 C17 C18 Se1 -180.0(6) . . . . ?
C16 C17 C18 C13 -3.1(11) . . . . ?
C18 C13 C14 C15 0.0(11) . . . . ?
